data_4076810
loop_
_publ_author_name
'Brandl, Martin'
'Brunner, Henri'
'Wachter, Joachim'
'Zabel, Manfred'

_publ_section_title
;
 Rotational versus Migration Isomerism in
 [{(tBuC5H4)2NbH(\m3-Te)(\m4-Te)Fe2(CO)6}&#x00B7;Cr(CO)5], a Sterically
 Crowded Polymetallic Telluride Complex
;
_journal_issue 14
_journal_name_full Organometallics
_journal_page_first 3069
_journal_paper_doi 10.1021/om020066y
_journal_volume 21
_journal_year 2002
_chemical_compound_source 'see text'
_chemical_formula_moiety 'C29 H26 Cr Fe2 Nb O11 Te2, C7 H8'
_chemical_formula_sum 'C36 H34 Cr Fe2 Nb O11 Te2'
_chemical_formula_weight 1154.44
_chemical_name_systematic
;
 ?
;
_space_group_IT_number 2
_symmetry_cell_setting triclinic
_symmetry_space_group_name_Hall '-P 1'
_symmetry_space_group_name_H-M 'P -1'
_atom_sites_solution_hydrogens geom
_atom_sites_solution_primary direct
_atom_sites_solution_secondary difmap
_cell_angle_alpha 81.170(10)
_cell_angle_beta 72.634(10)
_cell_angle_gamma 62.643(9)
_cell_formula_units_Z 2
_cell_length_a 11.9395(11)
_cell_length_b 12.1697(11)
_cell_length_c 16.2833(14)
_cell_measurement_reflns_used 8000
_cell_measurement_temperature 173(1)
_cell_measurement_theta_max 25.5
_cell_measurement_theta_min 2.0
_cell_volume 2005.2(4)
_computing_cell_refinement 'STOE (1998)'
_computing_data_collection 'STOE (1998)'
_computing_data_reduction 'STOE (1998)'
_computing_molecular_graphics 'PLATON (Spek, 1990)'
_computing_publication_material 'PLATON (Spek, 1990)'
_computing_structure_refinement 'SHELXL-97 (Sheldrick, 1997)'
_computing_structure_solution 'SIR-97 (Altomare, 1993)'
_diffrn_ambient_temperature 173(1)
_diffrn_measured_fraction_theta_full 0.93
_diffrn_measured_fraction_theta_max 0.93
_diffrn_measurement_device_type 'STOE-IPDS diffractometer'
_diffrn_measurement_method rotation
_diffrn_radiation_monochromator graphite
_diffrn_radiation_source 'fine-focus sealed tube'
_diffrn_radiation_type 'Mo K\a'
_diffrn_radiation_wavelength 0.71073
_diffrn_reflns_av_R_equivalents 0.0314
_diffrn_reflns_av_sigmaI/netI 0.0436
_diffrn_reflns_limit_h_max 14
_diffrn_reflns_limit_h_min -14
_diffrn_reflns_limit_k_max 14
_diffrn_reflns_limit_k_min -14
_diffrn_reflns_limit_l_max 19
_diffrn_reflns_limit_l_min -19
_diffrn_reflns_number 17821
_diffrn_reflns_reduction_process
;
 ?
;
_diffrn_reflns_theta_full 25.82
_diffrn_reflns_theta_max 25.82
_diffrn_reflns_theta_min 1.88
_diffrn_standards_decay_% 0
_diffrn_standards_interval_count 0
_diffrn_standards_interval_time 0
_diffrn_standards_number 0
_exptl_absorpt_coefficient_mu 2.733
_exptl_absorpt_correction_T_max 0.8872
_exptl_absorpt_correction_T_min 0.7563
_exptl_absorpt_correction_type numerical
_exptl_absorpt_process_details 'numerical from crystal shape (X-SHAPE, X-RED. STOE, 1996)'
_exptl_crystal_colour brown
_exptl_crystal_density_diffrn 1.912
_exptl_crystal_density_method 'Not Measured'
_exptl_crystal_description prism
_exptl_crystal_F_000 1118
_exptl_crystal_size_max 0.10
_exptl_crystal_size_mid 0.09
_exptl_crystal_size_min 0.06
_refine_diff_density_max 0.800
_refine_diff_density_min -0.395
_refine_diff_density_rms 0.102
_refine_ls_abs_structure_Flack none
_refine_ls_extinction_method none
_refine_ls_goodness_of_fit_ref 0.894
_refine_ls_hydrogen_treatment constr
_refine_ls_matrix_type full
_refine_ls_number_parameters 478
_refine_ls_number_reflns 7172
_refine_ls_number_restraints 0
_refine_ls_restrained_S_all 0.894
_refine_ls_R_factor_all 0.0397
_refine_ls_R_factor_gt 0.0258
_refine_ls_shift/su_max 0.001
_refine_ls_shift/su_mean 0.000
_refine_ls_structure_factor_coef Fsqd
_refine_ls_weighting_details 'calc w=1/[\s^2^(Fo^2^)+(0.0307P)^2^+0.0000P] where P=(Fo^2^+2Fc^2^)/3'
_refine_ls_weighting_scheme calc
_refine_ls_wR_factor_gt 0.0559
_refine_ls_wR_factor_ref 0.0582
_reflns_number_gt 5454
_reflns_number_total 7172
_reflns_threshold_expression I>2\\s(I)
_cod_data_source_file om020066y.cif
_cod_data_source_block 00172
_cod_depositor_comments
;
The following automatic conversions were performed:

'_symmetry_cell_setting' value 'Triclinic' changed to 'triclinic'
according to /home/saulius/struct/CIF-dictionaries/cif_core.dic
dictionary named 'cif_core.dic' version 2.4.1 from 2010-06-29.

Automatic conversion script
Id: cif_fix_values 1715 2011-07-08 13:25:40Z adriana 
;
_cod_database_code 4076810

loop_
_symmetry_equiv_pos_as_xyz
x,y,z
-x,-y,-z

loop_
_atom_site_aniso_label
_atom_site_aniso_U_11
_atom_site_aniso_U_22
_atom_site_aniso_U_33
_atom_site_aniso_U_23
_atom_site_aniso_U_13
_atom_site_aniso_U_12
Te1 0.0268(2) 0.0244(1) 0.0308(1) -0.0016(1) -0.0093(1) -0.0082(1)
Te2 0.0325(2) 0.0258(1) 0.0377(1) -0.0037(1) -0.0120(1) -0.0084(1)
Nb1 0.0261(2) 0.0319(2) 0.0265(2) 0.0002(1) -0.0083(1) -0.0073(2)
Fe1 0.0345(4) 0.0314(3) 0.0374(3) -0.0056(2) -0.0170(2) -0.0078(3)
Fe2 0.0297(3) 0.0308(3) 0.0358(3) -0.0035(2) -0.0087(2) -0.0134(3)
Cr1 0.0361(4) 0.0273(3) 0.0347(3) -0.0017(2) -0.0063(3) -0.0111(3)
O1 0.053(3) 0.047(2) 0.089(2) -0.0189(18) -0.0431(19) 0.005(2)
O2 0.078(3) 0.102(3) 0.0324(17) 0.0030(17) -0.0184(17) -0.035(3)
O3 0.060(2) 0.054(2) 0.077(2) -0.0141(17) -0.0314(18) -0.025(2)
O4 0.075(3) 0.112(3) 0.0350(16) 0.0101(17) -0.0186(16) -0.061(3)
O5 0.038(2) 0.049(2) 0.087(2) -0.0220(19) -0.0051(18) -0.010(2)
O6 0.060(3) 0.051(2) 0.093(3) -0.0101(18) -0.0065(19) -0.039(2)
O7 0.053(2) 0.068(2) 0.0391(16) -0.0013(15) -0.0164(14) -0.015(2)
O8 0.045(2) 0.057(2) 0.0570(18) 0.0021(15) -0.0099(16) -0.023(2)
O9 0.061(2) 0.097(3) 0.0367(16) -0.0087(17) -0.0092(15) -0.033(2)
O10 0.038(2) 0.062(3) 0.071(2) -0.0130(18) -0.0045(17) -0.011(2)
O11 0.125(4) 0.033(2) 0.074(2) -0.0087(17) 0.008(2) -0.026(3)
C1 0.036(3) 0.036(2) 0.0283(17) 0.0006(16) -0.0024(16) -0.011(2)
C2 0.035(3) 0.046(3) 0.035(2) 0.0020(17) -0.0059(17) -0.015(2)
C3 0.045(3) 0.041(3) 0.043(2) 0.0027(18) -0.0068(19) -0.018(3)
C4 0.036(3) 0.034(2) 0.0314(18) 0.0063(16) -0.0061(17) -0.007(2)
C5 0.035(3) 0.036(2) 0.0267(17) -0.0020(15) -0.0063(16) -0.009(2)
C6 0.041(3) 0.035(3) 0.047(2) -0.0056(19) -0.004(2) -0.003(2)
C7 0.050(4) 0.045(3) 0.083(4) -0.004(3) -0.018(3) 0.009(3)
C8 0.071(4) 0.044(3) 0.052(3) -0.013(2) 0.008(3) -0.007(3)
C9 0.069(4) 0.033(3) 0.063(3) -0.009(2) -0.010(3) -0.009(3)
C10 0.031(2) 0.041(2) 0.0310(18) 0.0072(16) -0.0142(16) -0.017(2)
C11 0.030(2) 0.046(3) 0.038(2) 0.0046(18) -0.0157(17) -0.007(2)
C12 0.049(3) 0.032(2) 0.051(2) 0.0062(18) -0.028(2) -0.009(3)
C13 0.055(3) 0.048(3) 0.038(2) 0.0175(18) -0.028(2) -0.030(3)
C14 0.030(2) 0.044(3) 0.0282(17) 0.0063(16) -0.0107(15) -0.015(2)
C15 0.049(3) 0.054(3) 0.048(2) 0.006(2) -0.020(2) -0.032(3)
C16 0.084(4) 0.045(3) 0.076(3) 0.005(2) -0.048(3) -0.029(3)
C17 0.090(5) 0.120(6) 0.060(3) 0.016(3) -0.024(3) -0.085(5)
C18 0.053(3) 0.064(3) 0.054(2) 0.004(2) -0.028(2) -0.032(3)
C19 0.045(3) 0.045(3) 0.050(2) -0.008(2) -0.026(2) -0.013(3)
C20 0.048(3) 0.049(3) 0.049(3) -0.006(2) -0.029(2) -0.011(3)
C21 0.040(3) 0.039(3) 0.045(2) -0.0070(18) -0.0180(19) -0.005(2)
C22 0.037(3) 0.050(3) 0.044(2) -0.0009(19) -0.0029(18) -0.028(2)
C23 0.042(3) 0.041(3) 0.051(2) -0.006(2) -0.011(2) -0.023(3)
C24 0.032(3) 0.039(3) 0.050(2) -0.0080(19) -0.0060(18) -0.011(2)
C25 0.030(3) 0.030(2) 0.048(2) 0.0006(18) -0.0101(18) -0.004(2)
C26 0.046(3) 0.032(2) 0.036(2) 0.0013(16) -0.0096(19) -0.016(2)
C27 0.037(3) 0.047(3) 0.048(2) -0.0092(19) -0.0027(19) -0.020(2)
C28 0.046(3) 0.031(2) 0.042(2) -0.0040(17) -0.009(2) -0.012(2)
C29 0.065(4) 0.038(3) 0.042(2) -0.0073(19) 0.004(2) -0.018(3)
C30 0.055(4) 0.038(3) 0.066(3) 0.018(2) -0.016(2) -0.023(3)
C31 0.070(4) 0.061(4) 0.055(3) 0.023(2) -0.023(3) -0.036(3)
C32 0.058(4) 0.060(4) 0.079(4) 0.023(3) -0.021(3) -0.031(3)
C33 0.067(4) 0.045(3) 0.081(4) 0.006(3) -0.010(3) -0.027(3)
C34 0.117(6) 0.054(4) 0.061(3) 0.002(3) -0.027(3) -0.052(4)
C35 0.067(4) 0.049(3) 0.100(4) 0.017(3) -0.045(3) -0.032(3)
C36 0.073(5) 0.065(4) 0.094(4) 0.013(3) 0.001(3) -0.028(4)

loop_
_atom_site_label
_atom_site_type_symbol
_atom_site_thermal_displace_type
_atom_site_fract_x
_atom_site_fract_y
_atom_site_fract_z
_atom_site_occupancy
_atom_site_U_iso_or_equiv
Te1 Te Uani 0.30737(2) 0.01870(2) 0.26020(1) 1.000 0.0280(1)
Te2 Te Uani 0.23833(3) 0.29689(2) 0.28557(1) 1.000 0.0327(1)
Nb1 Nb Uani 0.03910(4) 0.21428(3) 0.29239(2) 1.000 0.0301(1)
Fe1 Fe Uani 0.40564(6) 0.10016(5) 0.34245(3) 1.000 0.0347(2)
Fe2 Fe Uani 0.43210(6) 0.14159(5) 0.17638(3) 1.000 0.0317(2)
Cr1 Cr Uani 0.37942(7) -0.22739(6) 0.26351(4) 1.000 0.0344(2)
O1 O Uani 0.6402(4) -0.1351(4) 0.3331(2) 1.000 0.0657(14)
O2 O Uani 0.2776(4) 0.0716(4) 0.52282(19) 1.000 0.0721(15)
O3 O Uani 0.5346(4) 0.2394(3) 0.3734(2) 1.000 0.0588(12)
O4 O Uani 0.3692(4) 0.1802(4) 0.01039(19) 1.000 0.0663(15)
O5 O Uani 0.6897(4) -0.0655(3) 0.1198(2) 1.000 0.0619(12)
O6 O Uani 0.5473(4) 0.3148(3) 0.1442(2) 1.000 0.0643(16)
O7 O Uani 0.3911(3) -0.2227(3) 0.44637(19) 1.000 0.0569(11)
O8 O Uani 0.0991(3) -0.1878(3) 0.3437(2) 1.000 0.0539(11)
O9 O Uani 0.3654(4) -0.2146(4) 0.07792(19) 1.000 0.0655(13)
O10 O Uani 0.6711(4) -0.3057(4) 0.1952(2) 1.000 0.0623(14)
O11 O Uani 0.4679(5) -0.5008(3) 0.2722(2) 1.000 0.0881(16)
C1 C Uani -0.1115(4) 0.3257(4) 0.4227(2) 1.000 0.0370(13)
C2 C Uani -0.1557(4) 0.2448(4) 0.4033(2) 1.000 0.0409(16)
C3 C Uani -0.0632(5) 0.1222(4) 0.4103(3) 1.000 0.0449(16)
C4 C Uani 0.0390(4) 0.1248(4) 0.4339(2) 1.000 0.0386(13)
C5 C Uani 0.0088(4) 0.2494(4) 0.4422(2) 1.000 0.0355(13)
C6 C Uani -0.1907(5) 0.4640(4) 0.4412(3) 1.000 0.0477(16)
C7 C Uani -0.3103(6) 0.5209(5) 0.4047(4) 1.000 0.071(2)
C8 C Uani -0.2389(6) 0.4723(5) 0.5393(3) 1.000 0.0674(19)
C9 C Uani -0.1106(6) 0.5351(5) 0.4072(3) 1.000 0.0611(19)
C10 C Uani -0.0370(4) 0.1930(4) 0.1752(2) 1.000 0.0333(11)
C11 C Uani -0.1269(4) 0.3059(4) 0.2169(2) 1.000 0.0409(14)
C12 C Uani -0.0668(5) 0.3845(4) 0.2058(3) 1.000 0.0447(14)
C13 C Uani 0.0623(5) 0.3226(4) 0.1551(2) 1.000 0.0424(16)
C14 C Uani 0.0815(4) 0.2045(4) 0.1385(2) 1.000 0.0346(13)
C15 C Uani -0.0676(5) 0.0927(5) 0.1563(3) 1.000 0.0456(16)
C16 C Uani 0.0558(6) -0.0281(5) 0.1348(3) 1.000 0.0622(19)
C17 C Uani -0.1690(6) 0.0726(7) 0.2307(3) 1.000 0.075(3)
C18 C Uani -0.1230(5) 0.1388(5) 0.0775(3) 1.000 0.0516(16)
C19 C Uani 0.5480(5) -0.0433(5) 0.3361(3) 1.000 0.0452(16)
C20 C Uani 0.3254(5) 0.0845(5) 0.4520(3) 1.000 0.0482(17)
C21 C Uani 0.4843(5) 0.1859(4) 0.3597(3) 1.000 0.0439(16)
C22 C Uani 0.3891(4) 0.1676(4) 0.0764(3) 1.000 0.0419(16)
C23 C Uani 0.5869(5) 0.0126(4) 0.1437(3) 1.000 0.0424(16)
C24 C Uani 0.5029(4) 0.2464(4) 0.1581(3) 1.000 0.0424(16)
C25 C Uani 0.3887(4) -0.2250(4) 0.3769(3) 1.000 0.0399(14)
C26 C Uani 0.2039(5) -0.2002(4) 0.3113(2) 1.000 0.0389(14)
C27 C Uani 0.3681(5) -0.2175(4) 0.1482(3) 1.000 0.0444(16)
C28 C Uani 0.5599(5) -0.2692(4) 0.2204(3) 1.000 0.0418(14)
C29 C Uani 0.4317(5) -0.3956(5) 0.2690(3) 1.000 0.0537(18)
C30 C Uani 0.2120(5) 0.5469(5) 0.0432(3) 1.000 0.0542(19)
C31 C Uani 0.0931(6) 0.5854(5) 0.0254(3) 1.000 0.060(2)
C32 C Uani -0.0223(6) 0.6477(5) 0.0839(4) 1.000 0.066(2)
C33 C Uani -0.0241(6) 0.6748(5) 0.1620(4) 1.000 0.066(2)
C34 C Uani 0.0920(8) 0.6360(6) 0.1831(4) 1.000 0.071(3)
C35 C Uani 0.2104(6) 0.5726(5) 0.1234(4) 1.000 0.066(2)
C36 C Uani 0.3366(7) 0.4810(6) -0.0229(4) 1.000 0.086(3)
H2 H Uiso -0.23330 0.26920 0.38840 1.000 0.0490
H3 H Uiso -0.06890 0.05160 0.40090 1.000 0.0530
H4 H Uiso 0.11370 0.05630 0.44260 1.000 0.0470
H5 H Uiso 0.06010 0.27700 0.45800 1.000 0.0430
H7A H Uiso -0.36240 0.60550 0.42190 1.000 0.0850
H7B H Uiso -0.36110 0.47530 0.42640 1.000 0.0850
H7C H Uiso -0.28230 0.51740 0.34310 1.000 0.0850
H8A H Uiso -0.16660 0.45080 0.56300 1.000 0.0810
H8B H Uiso -0.27720 0.41610 0.56150 1.000 0.0810
H8C H Uiso -0.30300 0.55520 0.55490 1.000 0.0810
H9A H Uiso -0.03610 0.49970 0.43050 1.000 0.0730
H9B H Uiso -0.16280 0.62000 0.42380 1.000 0.0730
H9C H Uiso -0.08190 0.53090 0.34550 1.000 0.0730
H11 H Uiso -0.21300 0.32510 0.24720 1.000 0.0490
H12 H Uiso -0.10510 0.46340 0.22800 1.000 0.0540
H13 H Uiso 0.12350 0.35420 0.13600 1.000 0.0510
H14 H Uiso 0.15940 0.14330 0.10820 1.000 0.0420
H16A H Uiso 0.11430 -0.01710 0.08270 1.000 0.0750
H16B H Uiso 0.03360 -0.09160 0.12710 1.000 0.0750
H16C H Uiso 0.09750 -0.05170 0.18100 1.000 0.0750
H17A H Uiso -0.13100 0.03280 0.27780 1.000 0.0910
H17B H Uiso -0.19860 0.02130 0.21260 1.000 0.0910
H17C H Uiso -0.24170 0.15100 0.24860 1.000 0.0910
H18A H Uiso -0.19830 0.21720 0.08960 1.000 0.0620
H18B H Uiso -0.14750 0.08010 0.06420 1.000 0.0620
H18C H Uiso -0.05790 0.14800 0.02930 1.000 0.0620
H31 H Uiso 0.09180 0.56830 -0.02790 1.000 0.0730
H32 H Uiso -0.10060 0.67190 0.07010 1.000 0.0790
H33 H Uiso -0.10310 0.71930 0.20100 1.000 0.0790
H34 H Uiso 0.09140 0.65210 0.23730 1.000 0.0850
H35 H Uiso 0.28870 0.54740 0.13760 1.000 0.0790
H36A H Uiso 0.35930 0.54050 -0.06080 1.000 0.1020
H36B H Uiso 0.32580 0.42880 -0.05550 1.000 0.1020
H36C H Uiso 0.40480 0.43130 0.00510 1.000 0.1020

loop_
_atom_type_symbol
_atom_type_description
_atom_type_scat_dispersion_real
_atom_type_scat_dispersion_imag
_atom_type_scat_source
Te Te -0.5308 1.6751 'International Tables Vol C Tables 4.2.6.8 and 6.1.1.4'
O O 0.0106 0.0060 'International Tables Vol C Tables 4.2.6.8 and 6.1.1.4'
Nb Nb -2.0727 0.6215 'International Tables Vol C Tables 4.2.6.8 and 6.1.1.4'
Fe Fe 0.3463 0.8444 'International Tables Vol C Tables 4.2.6.8 and 6.1.1.4'
Cr Cr 0.3209 0.6236 'International Tables Vol C Tables 4.2.6.8 and 6.1.1.4'
H H 0.0000 0.0000 'International Tables Vol C Tables 4.2.6.8 and 6.1.1.4'
C C 0.0033 0.0016 'International Tables Vol C Tables 4.2.6.8 and 6.1.1.4'

loop_
_exptl_crystal_face_index_h_
_exptl_crystal_face_index_k
_exptl_crystal_face_index_l
_exptl_crystal_face_perp_dist
0.00 -1.00 0.00 0.0390
0.00 1.00 0.00 0.0590
0.00 0.00 1.00 0.0380
0.00 0.00 -1.00 0.0560
1.00 1.00 1.00 0.0200
-1.00 -1.00 -1.00 0.0350

loop_
_geom_angle_atom_site_label_1
_geom_angle_atom_site_label_2
_geom_angle_atom_site_label_3
_geom_angle
_geom_angle_publ_flag
Te2 Te1 Nb1 57.78(2) yes
Te2 Te1 Fe1 52.15(2) yes
Te2 Te1 Fe2 52.35(2) yes
Te2 Te1 Cr1 170.26(2) yes
Nb1 Te1 Fe1 100.76(2) yes
Nb1 Te1 Fe2 100.31(2) yes
Nb1 Te1 Cr1 125.89(3) yes
Fe1 Te1 Fe2 61.70(2) yes
Fe1 Te1 Cr1 118.93(3) yes
Fe2 Te1 Cr1 129.71(3) yes
Te1 Te2 Nb1 57.19(1) yes
Te1 Te2 Fe1 51.92(2) yes
Te1 Te2 Fe2 51.69(2) yes
Nb1 Te2 Fe1 100.06(2) yes
Nb1 Te2 Fe2 99.26(2) yes
Fe1 Te2 Fe2 61.28(2) yes
Te1 Nb1 Te2 65.02(2) yes
Te1 Nb1 C1 131.31(11) yes
Te1 Nb1 C2 133.17(10) yes
Te1 Nb1 C3 99.52(13) yes
Te1 Nb1 C4 79.91(11) yes
Te1 Nb1 C5 97.80(12) yes
Te1 Nb1 C10 103.33(11) yes
Te1 Nb1 C11 136.39(9) yes
Te1 Nb1 C12 131.55(13) yes
Te1 Nb1 C13 97.38(13) yes
Te1 Nb1 C14 82.36(12) yes
Te2 Nb1 C1 95.01(12) yes
Te2 Nb1 C2 128.61(11) yes
Te2 Nb1 C3 128.09(15) yes
Te2 Nb1 C4 94.34(13) yes
Te2 Nb1 C5 76.19(12) yes
Te2 Nb1 C10 129.08(11) yes
Te2 Nb1 C11 126.39(11) yes
Te2 Nb1 C12 92.46(15) yes
Te2 Nb1 C13 75.09(15) yes
Te2 Nb1 C14 95.76(13) yes
C1 Nb1 C2 34.23(16) yes
C1 Nb1 C3 57.04(15) yes
C1 Nb1 C4 56.70(14) yes
C1 Nb1 C5 33.61(16) yes
C1 Nb1 C10 122.06(16) yes
C1 Nb1 C11 91.75(14) yes
C1 Nb1 C12 90.71(15) yes
C1 Nb1 C13 120.88(14) yes
C1 Nb1 C14 145.86(15) yes
C2 Nb1 C3 34.25(16) yes
C2 Nb1 C4 56.55(16) yes
C2 Nb1 C5 55.94(16) yes
C2 Nb1 C10 96.44(15) yes
C2 Nb1 C11 76.84(14) yes
C2 Nb1 C12 94.80(17) yes
C2 Nb1 C13 128.61(17) yes
C2 Nb1 C14 129.84(17) yes
C3 Nb1 C4 34.1(2) yes
C3 Nb1 C5 56.30(17) yes
C3 Nb1 C10 102.22(18) yes
C3 Nb1 C11 99.58(18) yes
C3 Nb1 C12 126.5(2) yes
C3 Nb1 C13 155.7(2) yes
C3 Nb1 C14 132.77(18) yes
C4 Nb1 C5 33.89(15) yes
C4 Nb1 C10 134.09(16) yes
C4 Nb1 C11 131.98(16) yes
C4 Nb1 C12 147.14(16) yes
C4 Nb1 C13 169.17(19) yes
C4 Nb1 C14 153.57(14) yes
C5 Nb1 C10 152.36(17) yes
C5 Nb1 C11 125.32(15) yes
C5 Nb1 C12 118.71(15) yes
C5 Nb1 C13 137.78(15) yes
C5 Nb1 C14 170.86(16) yes
C10 Nb1 C11 34.07(14) yes
C10 Nb1 C12 57.13(16) yes
C10 Nb1 C13 56.72(17) yes
C10 Nb1 C14 34.16(17) yes
C11 Nb1 C12 34.24(19) yes
C11 Nb1 C13 56.38(18) yes
C11 Nb1 C14 56.20(15) yes
C12 Nb1 C13 34.17(18) yes
C12 Nb1 C14 56.56(15) yes
C13 Nb1 C14 33.74(15) yes
Te1 Fe1 Te2 75.93(2) yes
Te1 Fe1 Fe2 58.99(2) yes
Te1 Fe1 C19 92.8(2) yes
Te1 Fe1 C20 102.8(2) yes
Te1 Fe1 C21 157.50(15) yes
Te2 Fe1 Fe2 59.48(2) yes
Te2 Fe1 C19 156.71(15) yes
Te2 Fe1 C20 105.05(19) yes
Te2 Fe1 C21 90.44(16) yes
Fe2 Fe1 C19 97.23(15) yes
Fe2 Fe1 C20 157.2(2) yes
Fe2 Fe1 C21 98.71(15) yes
C19 Fe1 C20 97.3(2) yes
C19 Fe1 C21 93.1(3) yes
C20 Fe1 C21 98.0(3) yes
Te1 Fe2 Te2 75.96(2) yes
Te1 Fe2 Fe1 59.31(2) yes
Te1 Fe2 C22 100.59(17) yes
Te1 Fe2 C23 96.88(18) yes
Te1 Fe2 C24 158.28(15) yes
Te2 Fe2 Fe1 59.23(2) yes
Te2 Fe2 C22 107.99(15) yes
Te2 Fe2 C23 154.79(16) yes
Te2 Fe2 C24 87.25(15) yes
Fe1 Fe2 C22 157.19(18) yes
Fe1 Fe2 C23 96.15(15) yes
Fe1 Fe2 C24 100.30(16) yes
C22 Fe2 C23 97.0(2) yes
C22 Fe2 C24 97.6(2) yes
C23 Fe2 C24 92.5(2) yes
Te1 Cr1 C25 85.44(13) yes
Te1 Cr1 C26 90.83(14) yes
Te1 Cr1 C27 90.40(14) yes
Te1 Cr1 C28 93.87(14) yes
Te1 Cr1 C29 177.77(19) yes
C25 Cr1 C26 87.3(2) yes
C25 Cr1 C27 175.8(2) yes
C25 Cr1 C28 90.8(2) yes
C25 Cr1 C29 92.5(2) yes
C26 Cr1 C27 93.4(2) yes
C26 Cr1 C28 174.77(19) yes
C26 Cr1 C29 90.0(2) yes
C27 Cr1 C28 88.9(2) yes
C27 Cr1 C29 91.6(2) yes
C28 Cr1 C29 85.2(2) yes
Nb1 C1 C2 71.1(2) yes
Nb1 C1 C5 73.0(2) yes
Nb1 C1 C6 131.9(3) yes
C2 C1 C5 106.2(4) no
C2 C1 C6 127.3(5) no
C5 C1 C6 124.9(4) no
Nb1 C2 C1 74.7(3) yes
Nb1 C2 C3 72.2(3) yes
C1 C2 C3 108.9(5) no
Nb1 C3 C2 73.5(3) yes
Nb1 C3 C4 73.7(3) yes
C2 C3 C4 107.9(4) no
Nb1 C4 C3 72.2(2) yes
Nb1 C4 C5 74.6(2) yes
C3 C4 C5 107.8(4) no
Nb1 C5 C1 73.4(2) yes
Nb1 C5 C4 71.51(19) yes
C1 C5 C4 109.2(4) no
C1 C6 C7 111.3(4) no
C1 C6 C8 105.4(4) no
C1 C6 C9 112.7(5) no
C7 C6 C8 108.0(5) no
C7 C6 C9 109.6(4) no
C8 C6 C9 109.7(5) no
Nb1 C10 C11 70.9(2) yes
Nb1 C10 C14 72.1(2) yes
Nb1 C10 C15 131.4(3) yes
C11 C10 C14 105.6(4) no
C11 C10 C15 126.9(5) no
C14 C10 C15 126.2(4) no
Nb1 C11 C10 75.0(3) yes
Nb1 C11 C12 72.5(3) yes
C10 C11 C12 109.7(4) no
Nb1 C12 C11 73.3(3) yes
Nb1 C12 C13 74.8(3) yes
C11 C12 C13 107.8(4) no
Nb1 C13 C12 71.0(2) yes
Nb1 C13 C14 72.8(2) yes
C12 C13 C14 107.5(5) no
Nb1 C14 C10 73.78(19) yes
Nb1 C14 C13 73.49(19) yes
C10 C14 C13 109.4(4) no
C10 C15 C16 110.8(5) no
C10 C15 C17 111.7(4) no
C10 C15 C18 106.0(4) no
C16 C15 C17 110.2(5) no
C16 C15 C18 109.0(4) no
C17 C15 C18 108.9(5) no
Fe1 C19 O1 178.8(4) yes
Fe1 C20 O2 177.8(5) yes
Fe1 C21 O3 177.8(4) yes
Fe2 C22 O4 176.0(5) yes
Fe2 C23 O5 175.7(5) yes
Fe2 C24 O6 178.0(4) yes
Cr1 C25 O7 178.3(5) yes
Cr1 C26 O8 176.5(4) yes
Cr1 C27 O9 177.7(5) yes
Cr1 C28 O10 173.7(4) yes
Cr1 C29 O11 178.0(6) yes
Nb1 C2 H2 119.34 no
C1 C2 H2 125.54 no
C3 C2 H2 125.57 no
Nb1 C3 H3 118.65 no
C2 C3 H3 125.98 no
C4 C3 H3 126.08 no
Nb1 C4 H4 119.07 no
C3 C4 H4 126.11 no
C5 C4 H4 126.05 no
Nb1 C5 H5 121.31 no
C1 C5 H5 125.40 no
C4 C5 H5 125.45 no
C6 C7 H7A 109.40 no
C6 C7 H7B 109.40 no
C6 C7 H7C 109.46 no
H7A C7 H7B 109.51 no
H7A C7 H7C 109.59 no
H7B C7 H7C 109.47 no
C6 C8 H8A 109.46 no
C6 C8 H8B 109.46 no
C6 C8 H8C 109.44 no
H8A C8 H8B 109.47 no
H8A C8 H8C 109.48 no
H8B C8 H8C 109.52 no
C6 C9 H9A 109.44 no
C6 C9 H9B 109.50 no
C6 C9 H9C 109.41 no
H9A C9 H9B 109.52 no
H9A C9 H9C 109.49 no
H9B C9 H9C 109.46 no
Nb1 C11 H11 119.05 no
C10 C11 H11 125.14 no
C12 C11 H11 125.16 no
Nb1 C12 H12 117.71 no
C11 C12 H12 126.15 no
C13 C12 H12 126.06 no
Nb1 C13 H13 121.82 no
C12 C13 H13 126.33 no
C14 C13 H13 126.20 no
Nb1 C14 H14 119.24 no
C10 C14 H14 125.28 no
C13 C14 H14 125.33 no
C15 C16 H16A 109.44 no
C15 C16 H16B 109.52 no
C15 C16 H16C 109.44 no
H16A C16 H16B 109.49 no
H16A C16 H16C 109.43 no
H16B C16 H16C 109.53 no
C15 C17 H17A 109.47 no
C15 C17 H17B 109.42 no
C15 C17 H17C 109.45 no
H17A C17 H17B 109.52 no
H17A C17 H17C 109.59 no
H17B C17 H17C 109.39 no
C15 C18 H18A 109.48 no
C15 C18 H18B 109.46 no
C15 C18 H18C 109.47 no
H18A C18 H18B 109.47 no
H18A C18 H18C 109.49 no
H18B C18 H18C 109.47 no
C31 C30 C35 117.6(5) no
C31 C30 C36 120.5(5) no
C35 C30 C36 121.9(6) no
C30 C31 C32 121.8(5) no
C31 C32 C33 120.7(7) no
C32 C33 C34 119.4(6) no
C33 C34 C35 120.1(6) no
C30 C35 C34 120.3(7) no
C30 C31 H31 119.08 no
C32 C31 H31 119.08 no
C31 C32 H32 119.75 no
C33 C32 H32 119.56 no
C32 C33 H33 120.24 no
C34 C33 H33 120.35 no
C33 C34 H34 119.87 no
C35 C34 H34 119.99 no
C30 C35 H35 119.76 no
C34 C35 H35 119.93 no
C30 C36 H36A 109.45 no
C30 C36 H36B 109.50 no
C30 C36 H36C 109.44 no
H36A C36 H36B 109.48 no
H36A C36 H36C 109.54 no
H36B C36 H36C 109.42 no

loop_
_geom_bond_atom_site_label_1
_geom_bond_atom_site_label_2
_geom_bond_distance
_geom_bond_publ_flag
Te1 Te2 3.1580(4) yes
Te1 Nb1 2.9280(6) yes
Te1 Fe1 2.5627(8) yes
Te1 Fe2 2.5543(7) yes
Te1 Cr1 2.7060(7) yes
Te2 Nb1 2.9474(7) yes
Te2 Fe1 2.5707(7) yes
Te2 Fe2 2.5774(6) yes
Nb1 C1 2.437(4) yes
Nb1 C2 2.390(4) yes
Nb1 C3 2.373(5) yes
Nb1 C4 2.393(3) yes
Nb1 C5 2.432(3) yes
Nb1 C10 2.437(4) yes
Nb1 C11 2.384(5) yes
Nb1 C12 2.374(5) yes
Nb1 C13 2.423(3) yes
Nb1 C14 2.414(3) yes
Fe1 Fe2 2.6238(7) yes
Fe1 C19 1.781(6) yes
Fe1 C20 1.783(5) yes
Fe1 C21 1.788(6) yes
Fe2 C22 1.790(5) yes
Fe2 C23 1.779(5) yes
Fe2 C24 1.776(5) yes
Cr1 C25 1.888(5) yes
Cr1 C26 1.891(6) yes
Cr1 C27 1.904(5) yes
Cr1 C28 1.896(6) yes
Cr1 C29 1.841(5) yes
O1 C19 1.147(7) yes
O2 C20 1.146(6) yes
O3 C21 1.148(8) yes
O4 C22 1.142(6) yes
O5 C23 1.148(7) yes
O6 C24 1.141(7) yes
O7 C25 1.145(6) yes
O8 C26 1.150(7) yes
O9 C27 1.149(6) yes
O10 C28 1.148(8) yes
O11 C29 1.146(6) yes
C1 C2 1.421(7) no
C1 C5 1.408(7) no
C1 C6 1.530(6) no
C2 C3 1.403(6) no
C3 C4 1.399(8) no
C4 C5 1.407(6) no
C6 C7 1.531(10) no
C6 C8 1.530(7) no
C6 C9 1.506(9) no
C10 C11 1.413(6) no
C10 C14 1.425(7) no
C10 C15 1.520(8) no
C11 C12 1.401(8) no
C12 C13 1.410(8) no
C13 C14 1.404(6) no
C15 C16 1.521(8) no
C15 C17 1.516(9) no
C15 C18 1.531(8) no
C2 H2 0.9299 no
C3 H3 0.9309 no
C4 H4 0.9308 no
C5 H5 0.9294 no
C7 H7A 0.9598 no
C7 H7B 0.9602 no
C7 H7C 0.9589 no
C8 H8A 0.9606 no
C8 H8B 0.9594 no
C8 H8C 0.9597 no
C9 H9A 0.9591 no
C9 H9B 0.9604 no
C9 H9C 0.9610 no
C11 H11 0.9309 no
C12 H12 0.9306 no
C13 H13 0.9297 no
C14 H14 0.9303 no
C16 H16A 0.9606 no
C16 H16B 0.9597 no
C16 H16C 0.9603 no
C17 H17A 0.9593 no
C17 H17B 0.9607 no
C17 H17C 0.9602 no
C18 H18A 0.9597 no
C18 H18B 0.9592 no
C18 H18C 0.9600 no
C30 C31 1.383(10) no
C30 C35 1.382(8) no
C30 C36 1.492(9) no
C31 C32 1.363(9) no
C32 C33 1.354(9) no
C33 C34 1.377(12) no
C34 C35 1.395(10) no
C31 H31 0.9291 no
C32 H32 0.9291 no
C33 H33 0.9299 no
C34 H34 0.9303 no
C35 H35 0.9302 no
C36 H36A 0.9602 no
C36 H36B 0.9600 no
C36 H36C 0.9597 no

loop_
_geom_contact_atom_site_label_1
_geom_contact_atom_site_label_2
_geom_contact_distance
_geom_contact_site_symmetry_2
_geom_contact_publ_flag
Te2 C9 3.927(6) . no
Te2 C35 3.888(6) . no
Nb1 H9C 3.5837 . no
Nb1 H13 3.0188 . no
Nb1 H16C 3.6368 . no
O1 O10 3.118(6) . no
O1 C23 3.401(6) . no
O1 C28 3.218(7) . no
O1 O2 3.113(6) 2_656 no
O2 C4 3.333(7) . no
O2 O1 3.113(6) 2_656 no
O2 C19 3.418(7) 2_656 no
O3 O11 3.196(5) 1_565 no
O4 C14 3.349(7) . no
O4 O5 3.104(6) 2_655 no
O5 C19 3.414(6) . no
O5 O10 3.071(6) . no
O5 O4 3.104(6) 2_655 no
O6 C18 3.417(8) 1_655 no
O6 O11 2.929(5) 1_565 no
O7 C2 3.217(6) 2_556 no
O9 C16 3.250(8) . no
O10 C32 3.384(9) 1_645 no
O10 O5 3.071(6) . no
O10 C33 3.415(10) 1_645 no
O10 O1 3.118(6) . no
O11 C8 3.386(7) 2_556 no
O11 O3 3.196(5) 1_545 no
O11 O6 2.929(5) 1_545 no
O2 H4 2.7397 . no
O3 H17C 2.6853 1_655 no
O3 H8C 2.8060 2_566 no
O4 H14 2.7287 . no
O4 H36B 2.9098 . no
O5 H17B 2.8576 1_655 no
O6 H18A 2.6122 1_655 no
O6 H36A 2.5210 2_665 no
O7 H7A 2.6631 1_645 no
O8 H34 2.8465 1_545 no
O8 H16C 2.9011 . no
O8 H3 2.7795 . no
O9 H16A 2.8402 . no
O10 H32 2.7976 1_645 no
O10 H33 2.8782 1_645 no
O10 H36B 2.8923 2_655 no
C2 O7 3.217(6) 2_556 no
C3 C4 3.585(6) 2_556 no
C4 C20 3.322(9) . no
C4 O2 3.333(7) . no
C4 C3 3.585(6) 2_556 no
C5 C20 3.410(8) . no
C8 O11 3.386(7) 2_556 no
C8 C29 3.564(8) 2_556 no
C9 Te2 3.927(6) . no
C13 C22 3.379(8) . no
C14 C22 3.334(7) . no
C14 O4 3.349(7) . no
C16 C27 3.420(9) . no
C16 O9 3.250(8) . no
C18 O6 3.417(8) 1_455 no
C19 O5 3.414(6) . no
C19 C25 3.407(8) . no
C19 C28 3.493(7) . no
C19 O2 3.418(7) 2_656 no
C20 C5 3.410(8) . no
C20 C4 3.322(9) . no
C22 C14 3.334(7) . no
C22 C13 3.379(8) . no
C23 O1 3.401(6) . no
C23 C28 3.590(7) . no
C25 C19 3.407(8) . no
C27 C16 3.420(9) . no
C28 C19 3.493(7) . no
C28 O1 3.218(7) . no
C28 C23 3.590(7) . no
C29 C8 3.564(8) 2_556 no
C32 O10 3.384(9) 1_465 no
C33 O10 3.415(10) 1_465 no
C35 Te2 3.888(6) . no
C2 H7C 3.0869 . no
C2 H7B 2.7341 . no
C3 H17A 3.0111 . no
C3 H4 3.0926 2_556 no
C5 H8A 2.9267 . no
C5 H9A 2.8256 . no
C7 H12 3.0992 . no
C7 H2 2.7954 . no
C9 H5 3.0048 . no
C11 H7C 3.0412 . no
C11 H18A 2.9625 . no
C11 H17C 2.7115 . no
C12 H31 2.9425 2_565 no
C12 H9C 3.0142 . no
C12 H7C 2.8436 . no
C13 H31 2.9366 2_565 no
C14 H18C 3.0981 . no
C14 H16A 2.7966 . no
C14 H16C 3.0176 . no
C16 H14 2.8005 . no
C17 H11 2.9114 . no
C20 H5 2.9320 . no
C20 H4 2.7521 . no
C21 H17C 3.0954 1_655 no
C22 H13 2.8941 . no
C22 H14 2.7798 . no
C25 H8B 3.0853 2_556 no
C25 H7A 2.9707 1_645 no
C26 H8B 3.0426 2_556 no
C26 H16C 2.7755 . no
C27 H16C 2.8468 . no
C29 H8B 2.8732 2_556 no
C30 H13 3.0225 . no
C31 H18C 3.0951 2_565 no
C31 H13 3.0311 . no
C33 H12 3.0865 . no
H2 H11 2.2686 . no
H2 C7 2.7954 . no
H2 H7B 2.3233 . no
H3 O8 2.7795 . no
H3 H17A 2.4091 . no
H4 O2 2.7397 . no
H4 C20 2.7521 . no
H4 C3 3.0926 2_556 no
H5 C9 3.0048 . no
H5 C20 2.9320 . no
H5 H9A 2.4369 . no
H7A O7 2.6631 1_465 no
H7A C25 2.9707 1_465 no
H7A H8C 2.3830 . no
H7A H9B 2.4786 . no
H7B C2 2.7341 . no
H7B H2 2.3233 . no
H7B H8B 2.5549 . no
H7C C12 2.8436 . no
H7C C2 3.0869 . no
H7C C11 3.0412 . no
H7C H9C 2.4844 . no
H7C H12 2.2702 . no
H8A C5 2.9267 . no
H8A H9A 2.4265 . no
H8B H7B 2.5549 . no
H8B C25 3.0853 2_556 no
H8B C26 3.0426 2_556 no
H8B C29 2.8732 2_556 no
H8C H7A 2.3830 . no
H8C H9B 2.5582 . no
H8C O3 2.8060 2_566 no
H9A H5 2.4369 . no
H9A H8A 2.4265 . no
H9A C5 2.8256 . no
H9B H7A 2.4786 . no
H9B H8C 2.5582 . no
H9C Nb1 3.5837 . no
H9C C12 3.0142 . no
H9C H7C 2.4844 . no
H9C H12 2.3281 . no
H11 C17 2.9114 . no
H11 H2 2.2686 . no
H11 H17C 2.2923 . no
H12 C7 3.0992 . no
H12 H9C 2.3281 . no
H12 C33 3.0865 . no
H12 H7C 2.2702 . no
H13 C31 3.0311 . no
H13 Te2 2.9817 . no
H13 Nb1 3.0188 . no
H13 C22 2.8941 . no
H13 C30 3.0225 . no
H14 Te1 3.2469 . no
H14 O4 2.7287 . no
H14 C16 2.8005 . no
H14 C22 2.7798 . no
H14 H16A 2.3709 . no
H16A O9 2.8402 . no
H16A C14 2.7966 . no
H16A H18C 2.3988 . no
H16A H18B 2.4868 2_555 no
H16A H14 2.3709 . no
H16B H18B 2.5696 . no
H16B H17B 2.5089 . no
H16C C26 2.7755 . no
H16C C14 3.0176 . no
H16C Nb1 3.6368 . no
H16C O8 2.9011 . no
H16C C27 2.8468 . no
H16C H17A 2.5174 . no
H17A C3 3.0111 . no
H17A H3 2.4091 . no
H17A H16C 2.5174 . no
H17B O5 2.8576 1_455 no
H17B H16B 2.5089 . no
H17B H18B 2.3904 . no
H17C C11 2.7115 . no
H17C O3 2.6853 1_455 no
H17C H18A 2.5619 . no
H17C C21 3.0954 1_455 no
H17C H11 2.2923 . no
H18A C11 2.9625 . no
H18A O6 2.6122 1_455 no
H18A H17C 2.5619 . no
H18B H16B 2.5696 . no
H18B H17B 2.3904 . no
H18B H16A 2.4868 2_555 no
H18C C14 3.0981 . no
H18C H16A 2.3988 . no
H18C C31 3.0951 2_565 no
H31 H36B 2.4526 . no
H31 C12 2.9425 2_565 no
H31 C13 2.9366 2_565 no
H32 O10 2.7976 1_465 no
H33 O10 2.8782 1_465 no
H34 O8 2.8465 1_565 no
H35 H36C 2.4338 . no
H36A O6 2.5210 2_665 no
H36B O4 2.9098 . no
H36B H31 2.4526 . no
H36B O10 2.8923 2_655 no
H36C H35 2.4338 . no

loop_
_geom_hbond_atom_site_label_D
_geom_hbond_atom_site_label_H
_geom_hbond_atom_site_label_A
_geom_hbond_distance_DH
_geom_hbond_distance_HA
_geom_hbond_distance_DA
_geom_hbond_angle_DHA
_geom_hbond_site_symmetry_A
_geom_hbond_publ_flag
C36 H36A O6 0.9602 2.5210 3.467(8) 168.59 2_665 yes

loop_
_geom_torsion_atom_site_label_1
_geom_torsion_atom_site_label_2
_geom_torsion_atom_site_label_3
_geom_torsion_atom_site_label_4
_geom_torsion
_geom_torsion_publ_flag
Nb1 Te1 Te2 Fe1 140.27(2) no
Nb1 Te1 Te2 Fe2 -138.88(2) no
Fe1 Te1 Te2 Nb1 -140.27(2) no
Fe1 Te1 Te2 Fe2 80.86(3) no
Fe2 Te1 Te2 Nb1 138.88(2) no
Fe2 Te1 Te2 Fe1 -80.86(3) no
Nb1 Te1 Cr1 C25 -97.31(17) no
Nb1 Te1 Cr1 C26 -10.14(12) no
Nb1 Te1 Cr1 C27 83.25(19) no
Nb1 Te1 Cr1 C28 172.16(15) no
Fe1 Te1 Cr1 C25 34.23(17) no
Fe1 Te1 Cr1 C26 121.41(12) no
Fe1 Te1 Cr1 C27 -145.20(19) no
Fe1 Te1 Cr1 C28 -56.30(15) no
Fe2 Te1 Cr1 C25 110.04(17) no
Fe2 Te1 Cr1 C26 -162.78(12) no
Fe2 Te1 Cr1 C27 -69.39(19) no
Fe2 Te1 Cr1 C28 19.51(16) no
Fe1 Te1 Nb1 Te2 30.91(2) no
Fe2 Te1 Nb1 Te2 -31.96(2) no
Cr1 Te1 Nb1 Te2 169.10(2) no
Te2 Te1 Nb1 C1 -73.68(15) no
Fe1 Te1 Nb1 C1 -42.76(15) no
Fe2 Te1 Nb1 C1 -105.63(15) no
Cr1 Te1 Nb1 C1 95.42(15) no
Te2 Te1 Nb1 C2 -120.46(15) no
Fe1 Te1 Nb1 C2 -89.54(15) no
Fe2 Te1 Nb1 C2 -152.41(15) no
Cr1 Te1 Nb1 C2 48.64(15) no
Te2 Te1 Nb1 C3 -127.73(13) no
Fe1 Te1 Nb1 C3 -96.82(13) no
Fe2 Te1 Nb1 C3 -159.69(13) no
Cr1 Te1 Nb1 C3 41.37(14) no
Te2 Te1 Nb1 C4 -99.66(12) no
Fe1 Te1 Nb1 C4 -68.74(12) no
Fe2 Te1 Nb1 C4 -131.61(12) no
Cr1 Te1 Nb1 C4 69.44(12) no
Te2 Te1 Nb1 C5 -70.75(11) no
Fe1 Te1 Nb1 C5 -39.84(11) no
Fe2 Te1 Nb1 C5 -102.71(11) no
Cr1 Te1 Nb1 C5 98.35(12) no
Te2 Te1 Nb1 C10 127.18(11) no
Fe1 Te1 Nb1 C10 158.10(11) no
Fe2 Te1 Nb1 C10 95.22(11) no
Cr1 Te1 Nb1 C10 -63.72(11) no
Te2 Te1 Nb1 C11 117.39(16) no
Fe1 Te1 Nb1 C11 148.30(16) no
Fe2 Te1 Nb1 C11 85.43(16) no
Cr1 Te1 Nb1 C11 -73.51(16) no
Te2 Te1 Nb1 C12 69.54(18) no
Fe1 Te1 Nb1 C12 100.46(18) no
Fe2 Te1 Nb1 C12 37.58(18) no
Cr1 Te1 Nb1 C12 -121.36(18) no
Te2 Te1 Nb1 C13 69.73(13) no
Fe1 Te1 Nb1 C13 100.64(13) no
Fe2 Te1 Nb1 C13 37.77(13) no
Cr1 Te1 Nb1 C13 -121.17(13) no
Te2 Te1 Nb1 C14 100.03(12) no
Fe1 Te1 Nb1 C14 130.94(12) no
Fe2 Te1 Nb1 C14 68.07(12) no
Cr1 Te1 Nb1 C14 -90.87(12) no
Fe1 Te1 Fe2 C22 -168.39(15) no
Nb1 Te1 Fe1 Te2 -33.40(2) no
Fe2 Te1 Fe1 Te2 62.61(2) no
Cr1 Te1 Fe1 Te2 -175.29(2) no
Te2 Te1 Fe1 Fe2 -62.61(2) no
Nb1 Te1 Fe1 Fe2 -96.01(2) no
Cr1 Te1 Fe1 Fe2 122.11(3) no
Te2 Te1 Fe1 C19 -159.34(17) no
Nb1 Te1 Fe1 C19 167.26(17) no
Fe2 Te1 Fe1 C19 -96.73(17) no
Cr1 Te1 Fe1 C19 25.38(17) no
Te2 Te1 Fe1 C20 102.57(19) no
Nb1 Te1 Fe1 C20 69.17(19) no
Fe2 Te1 Fe1 C20 165.17(19) no
Cr1 Te1 Fe1 C20 -72.72(19) no
Te2 Te1 Fe1 C21 -54.2(4) no
Nb1 Te1 Fe1 C21 -87.6(4) no
Fe2 Te1 Fe1 C21 8.4(4) no
Cr1 Te1 Fe1 C21 130.5(4) no
Te2 Te1 Fe2 C23 155.40(18) no
Nb1 Te1 Fe2 C23 -170.16(17) no
Fe1 Te1 Fe2 C23 93.09(17) no
Cr1 Te1 Fe2 C23 -12.40(18) no
Nb1 Te1 Fe2 Te2 34.44(2) no
Fe1 Te1 Fe2 Te2 -62.30(2) no
Cr1 Te1 Fe2 Te2 -167.79(3) no
Te2 Te1 Fe2 Fe1 62.30(2) no
Nb1 Te1 Fe2 Fe1 96.75(2) no
Cr1 Te1 Fe2 Fe1 -105.49(3) no
Te2 Te1 Fe2 C22 -106.09(15) no
Nb1 Te1 Fe2 C22 -71.65(15) no
Te2 Te1 Fe2 C24 40.4(4) no
Nb1 Te1 Fe2 C24 74.9(4) no
Cr1 Te1 Fe2 C22 86.12(15) no
Cr1 Te1 Fe2 C24 -127.4(4) no
Fe1 Te1 Fe2 C24 -21.9(4) no
Te1 Te2 Nb1 C11 -130.46(11) no
Fe1 Te2 Nb1 C11 -161.19(11) no
Fe1 Te2 Nb1 Te1 -30.73(2) no
Fe2 Te2 Nb1 Te1 31.52(2) no
Fe2 Te2 Nb1 C11 -98.94(11) no
Fe2 Te2 Nb1 C10 -55.58(14) no
Te1 Te2 Nb1 C4 76.75(10) no
Fe1 Te2 Nb1 C4 46.01(10) no
Fe2 Te2 Nb1 C4 108.27(10) no
Te1 Te2 Nb1 C5 105.59(11) no
Fe1 Te2 Nb1 C5 74.85(11) no
Fe2 Te2 Nb1 C5 137.11(11) no
Te1 Te2 Nb1 C10 -87.10(14) no
Fe1 Te2 Nb1 C10 -117.84(14) no
Nb1 Te2 Fe1 Te1 33.07(2) no
Fe2 Te2 Fe1 Te1 -62.05(2) no
Te1 Te2 Fe1 Fe2 62.05(2) no
Nb1 Te2 Fe1 Fe2 95.12(2) no
Te1 Te2 Fe1 C19 63.1(5) no
Nb1 Te2 Fe1 C19 96.1(5) no
Fe2 Te2 Fe1 C19 1.0(5) no
Te1 Te2 Fe1 C20 -99.7(2) no
Nb1 Te2 Fe1 C20 -66.6(2) no
Fe2 Te2 Fe1 C20 -161.8(2) no
Te1 Te2 Fe1 C21 161.91(16) no
Nb1 Te2 Fe1 C21 -165.02(16) no
Fe2 Te2 Fe1 C21 99.87(16) no
Fe2 Te2 Nb1 C14 -47.27(11) no
Te1 Te2 Nb1 C1 133.65(10) no
Fe1 Te2 Nb1 C1 102.91(10) no
Fe2 Te2 Nb1 C1 165.17(10) no
Te1 Te2 Nb1 C2 126.44(13) no
Fe1 Te2 Nb1 C2 95.71(13) no
Fe2 Te2 Nb1 C2 157.97(13) no
Te1 Te2 Nb1 C3 82.34(14) no
Fe1 Te2 Nb1 C3 51.61(14) no
Fe2 Te2 Nb1 C3 113.87(14) no
Nb1 Te2 Fe2 Te1 -34.06(2) no
Fe1 Te2 Fe2 Te1 62.39(2) no
Te1 Te2 Fe2 Fe1 -62.39(2) no
Nb1 Te2 Fe2 Fe1 -96.45(2) no
Te1 Te2 Fe2 C22 96.77(17) no
Nb1 Te2 Fe2 C22 62.71(17) no
Fe1 Te2 Fe2 C22 159.17(17) no
Te1 Te2 Fe2 C23 -76.0(4) no
Nb1 Te2 Fe2 C23 -110.1(4) no
Fe1 Te2 Fe2 C23 -13.6(4) no
Te1 Te2 Fe2 C24 -166.10(16) no
Nb1 Te2 Fe2 C24 159.84(16) no
Fe1 Te2 Fe2 C24 -103.71(16) no
Te1 Te2 Nb1 C12 -135.43(11) no
Fe1 Te2 Nb1 C12 -166.16(11) no
Fe2 Te2 Nb1 C12 -103.90(11) no
Te1 Te2 Nb1 C13 -105.70(11) no
Fe1 Te2 Nb1 C13 -136.43(11) no
Fe2 Te2 Nb1 C13 -74.18(11) no
Te1 Te2 Nb1 C14 -78.79(11) no
Fe1 Te2 Nb1 C14 -109.53(11) no
C5 Nb1 C11 C12 90.3(3) no
C10 Nb1 C11 C12 -116.8(4) no
C13 Nb1 C11 C12 -37.9(3) no
C14 Nb1 C11 C12 -78.8(3) no
C5 Nb1 C3 C2 77.5(3) no
C10 Nb1 C3 C2 -83.4(3) no
C11 Nb1 C3 C2 -48.8(3) no
Te1 Nb1 C12 C11 114.7(2) no
Te2 Nb1 C12 C11 172.9(2) no
C1 Nb1 C12 C11 -92.1(3) no
C2 Nb1 C12 C11 -58.0(3) no
C3 Nb1 C12 C11 -44.0(3) no
C4 Nb1 C12 C11 -85.2(4) no
C5 Nb1 C12 C11 -111.5(3) no
C10 Nb1 C12 C11 36.5(2) no
C13 Nb1 C12 C11 114.3(4) no
C14 Nb1 C12 C11 77.6(3) no
Te1 Nb1 C12 C13 0.3(4) no
Te2 Nb1 C12 C13 58.6(3) no
C1 Nb1 C12 C13 153.6(3) no
C2 Nb1 C12 C13 -172.4(3) no
C3 Nb1 C12 C13 -158.3(3) no
C4 Nb1 C12 C13 160.5(3) no
Te1 Nb1 C1 C2 -109.1(2) no
Te2 Nb1 C1 C2 -170.0(2) no
C3 Nb1 C1 C2 -37.0(3) no
C4 Nb1 C1 C2 -78.1(3) no
C5 Nb1 C1 C2 -114.4(4) no
C10 Nb1 C1 C2 46.7(3) no
C11 Nb1 C1 C2 63.3(3) no
C12 Nb1 C1 C2 97.5(3) no
C13 Nb1 C1 C2 114.4(3) no
C14 Nb1 C1 C2 82.0(4) no
Te1 Nb1 C1 C5 5.2(3) no
Te2 Nb1 C1 C5 -55.6(3) no
C2 Nb1 C1 C5 114.4(4) no
C3 Nb1 C1 C5 77.3(3) no
C4 Nb1 C1 C5 36.3(3) no
C10 Nb1 C1 C5 161.1(3) no
C11 Nb1 C1 C5 177.6(3) no
C12 Nb1 C1 C5 -148.1(3) no
C13 Nb1 C1 C5 -131.2(3) no
C14 Nb1 C1 C5 -163.6(3) no
Te1 Nb1 C1 C6 127.2(4) no
Te2 Nb1 C1 C6 66.4(5) no
C2 Nb1 C1 C6 -123.7(6) no
C3 Nb1 C1 C6 -160.7(6) no
C4 Nb1 C1 C6 158.3(6) no
C5 Nb1 C1 C6 122.0(6) no
C10 Nb1 C1 C6 -76.9(5) no
C11 Nb1 C1 C6 -60.4(5) no
C12 Nb1 C1 C6 -26.1(5) no
C13 Nb1 C1 C6 -9.2(6) no
C14 Nb1 C1 C6 -41.6(7) no
C2 Nb1 C10 C15 -68.0(5) no
C3 Nb1 C10 C15 -33.8(5) no
C4 Nb1 C10 C15 -19.6(5) no
C5 Nb1 C10 C15 -69.7(6) no
C11 Nb1 C10 C15 -122.9(6) no
C12 Nb1 C10 C15 -159.6(5) no
C13 Nb1 C10 C15 159.4(5) no
C14 Nb1 C10 C15 122.9(6) no
C11 Nb1 C4 C3 21.8(3) no
C12 Nb1 C4 C3 70.8(4) no
C14 Nb1 C4 C3 -75.6(5) no
Te1 Nb1 C4 C5 120.8(3) no
Te2 Nb1 C4 C5 57.1(3) no
C1 Nb1 C4 C5 -36.0(3) no
C2 Nb1 C4 C5 -77.3(3) no
C3 Nb1 C4 C5 -115.0(4) no
C10 Nb1 C4 C5 -140.3(3) no
C11 Nb1 C4 C5 -93.2(3) no
C12 Nb1 C4 C5 -44.2(5) no
Te1 Nb1 C2 C1 103.3(2) no
Te2 Nb1 C2 C1 12.8(3) no
C3 Nb1 C2 C1 116.1(4) no
C4 Nb1 C2 C1 78.5(3) no
C5 Nb1 C2 C1 37.5(2) no
C10 Nb1 C2 C1 -141.6(2) no
C11 Nb1 C2 C1 -113.5(3) no
C12 Nb1 C2 C1 -84.2(3) no
C13 Nb1 C2 C1 -89.7(3) no
C14 Nb1 C2 C1 -133.6(2) no
Te1 Nb1 C2 C3 -12.8(4) no
Te2 Nb1 C2 C3 -103.3(3) no
C1 Nb1 C2 C3 -116.1(4) no
C4 Nb1 C2 C3 -37.6(3) no
C5 Nb1 C2 C3 -78.6(3) no
C10 Nb1 C2 C3 102.3(3) no
C11 Nb1 C2 C3 130.3(3) no
C12 Nb1 C2 C3 159.7(3) no
C13 Nb1 C2 C3 154.2(3) no
C14 Nb1 C2 C3 110.2(3) no
C1 Nb1 C11 C12 88.7(3) no
C2 Nb1 C11 C12 119.8(3) no
C3 Nb1 C11 C12 145.5(3) no
Te1 Nb1 C3 C2 170.6(3) no
Te2 Nb1 C3 C2 104.9(3) no
C1 Nb1 C3 C2 37.0(3) no
C4 Nb1 C3 C2 114.9(4) no
C4 Nb1 C10 C11 103.3(3) no
C5 Nb1 C10 C11 53.2(4) no
C12 Nb1 C10 C11 -36.7(3) no
C12 Nb1 C3 C2 -25.5(4) no
C13 Nb1 C3 C2 -55.9(5) no
C14 Nb1 C3 C2 -101.1(3) no
Te1 Nb1 C3 C4 55.7(2) no
Te2 Nb1 C3 C4 -10.0(3) no
C1 Nb1 C3 C4 -77.9(3) no
C2 Nb1 C3 C4 -114.9(4) no
C5 Nb1 C3 C4 -37.4(3) no
C10 Nb1 C3 C4 161.7(2) no
C11 Nb1 C3 C4 -163.7(2) no
C12 Nb1 C3 C4 -140.4(3) no
C13 Nb1 C3 C4 -170.8(3) no
C14 Nb1 C3 C4 144.0(3) no
Te2 Nb1 C10 C15 137.7(4) no
C1 Nb1 C10 C15 -92.4(5) no
Te1 Nb1 C5 C4 -58.6(3) no
Te1 Nb1 C4 C3 -124.2(2) no
Te2 Nb1 C4 C3 172.1(2) no
C1 Nb1 C4 C3 79.0(3) no
C2 Nb1 C4 C3 37.7(3) no
C5 Nb1 C4 C3 115.0(4) no
C10 Nb1 C4 C3 -25.4(3) no
C12 Nb1 C5 C4 154.4(3) no
C13 Nb1 C5 C4 -168.7(3) no
Te1 Nb1 C10 C11 -167.9(2) no
Te1 Nb1 C13 C12 -179.7(3) no
Te2 Nb1 C13 C12 -118.1(3) no
C1 Nb1 C13 C12 -31.2(4) no
C2 Nb1 C13 C12 9.7(4) no
C3 Nb1 C13 C12 46.3(5) no
C5 Nb1 C13 C12 -69.5(4) no
C10 Nb1 C13 C12 79.1(4) no
C11 Nb1 C13 C12 38.0(3) no
C14 Nb1 C4 C5 169.4(4) no
Te2 Nb1 C13 C14 125.8(3) no
C1 Nb1 C13 C14 -147.2(3) no
C2 Nb1 C13 C14 -106.3(3) no
Te1 Nb1 C5 C1 -176.0(2) no
Te2 Nb1 C5 C1 122.2(3) no
C2 Nb1 C5 C1 -38.2(3) no
C3 Nb1 C5 C1 -79.8(3) no
C4 Nb1 C5 C1 -117.4(4) no
C10 Nb1 C5 C1 -36.3(4) no
C11 Nb1 C5 C1 -2.9(3) no
C12 Nb1 C5 C1 37.0(3) no
C13 Nb1 C5 C1 73.9(4) no
C2 Nb1 C11 C10 -123.5(3) no
Te2 Nb1 C5 C4 -120.4(3) no
C1 Nb1 C5 C4 117.4(4) no
C2 Nb1 C5 C4 79.2(3) no
C3 Nb1 C5 C4 37.7(3) no
C10 Nb1 C5 C4 81.2(4) no
C11 Nb1 C5 C4 114.5(3) no
C14 Nb1 C12 C13 -36.7(3) no
Te2 Nb1 C11 C12 -8.8(3) no
C13 Nb1 C14 C10 -116.5(4) no
Te2 Nb1 C10 C11 -99.4(3) no
C1 Nb1 C10 C11 30.5(3) no
C2 Nb1 C10 C11 54.8(3) no
C3 Nb1 C10 C11 89.1(3) no
C4 Nb1 C14 C13 -163.9(4) no
C10 Nb1 C14 C13 116.5(4) no
C11 Nb1 C14 C13 78.6(3) no
C13 Nb1 C10 C11 -77.8(3) no
C14 Nb1 C10 C11 -114.3(4) no
Te1 Nb1 C10 C14 -53.7(2) no
Te2 Nb1 C10 C14 14.8(3) no
C1 Nb1 C10 C14 144.7(2) no
C2 Nb1 C10 C14 169.1(3) no
C3 Nb1 C10 C14 -156.7(3) no
C4 Nb1 C10 C14 -142.4(3) no
C5 Nb1 C10 C14 167.5(3) no
C11 Nb1 C10 C14 114.3(4) no
C12 Nb1 C10 C14 77.5(3) no
C13 Nb1 C10 C14 36.5(3) no
Te1 Nb1 C10 C15 69.2(4) no
C1 Nb1 C11 C10 -154.5(3) no
C12 Nb1 C13 C14 -116.0(5) no
C3 Nb1 C11 C10 -97.7(3) no
C4 Nb1 C11 C10 -109.9(3) no
C5 Nb1 C11 C10 -152.9(2) no
C5 Nb1 C12 C13 134.1(3) no
C10 Nb1 C12 C13 -77.8(3) no
C11 Nb1 C12 C13 -114.3(4) no
Te1 Nb1 C11 C12 -99.6(3) no
C11 Nb1 C14 C10 -37.9(3) no
C12 Nb1 C14 C10 -79.3(3) no
Te1 Nb1 C14 C13 -115.7(3) no
Te2 Nb1 C14 C13 -51.9(3) no
C4 Nb1 C11 C12 133.3(3) no
C2 Nb1 C14 C13 102.3(4) no
C3 Nb1 C14 C13 148.3(3) no
C14 Nb1 C11 C10 38.0(2) no
C4 Nb1 C14 C10 79.6(5) no
C3 Nb1 C13 C14 -69.7(5) no
C12 Nb1 C14 C13 37.2(3) no
C14 Nb1 C13 C12 116.0(5) no
Te1 Nb1 C13 C14 64.2(3) no
C13 Nb1 C11 C10 78.9(3) no
Te2 Nb1 C11 C10 107.9(2) no
C2 Nb1 C14 C10 -14.2(3) no
C3 Nb1 C14 C10 31.8(4) no
C5 Nb1 C13 C14 174.5(3) no
C10 Nb1 C13 C14 -36.9(3) no
C11 Nb1 C13 C14 -78.0(3) no
Te1 Nb1 C11 C10 17.2(3) no
C1 Nb1 C14 C10 -60.7(4) no
C1 Nb1 C14 C13 55.8(5) no
Te2 Nb1 C14 C10 -168.5(2) no
C12 Nb1 C11 C10 116.8(4) no
Te1 Nb1 C14 C10 127.7(2) no
Te1 Fe1 Fe2 C22 30.7(4) no
C20 Fe1 Fe2 C24 131.8(5) no
C21 Fe1 Fe2 C24 -4.8(2) no
C21 Fe1 Fe2 Te1 -176.76(17) no
Te1 Fe1 Fe2 C23 -94.36(19) no
C21 Fe1 Fe2 C23 88.9(3) no
Te1 Fe1 Fe2 Te2 91.43(2) no
C21 Fe1 Fe2 C22 -146.1(4) no
C20 Fe1 Fe2 C23 -134.5(5) no
C19 Fe1 Fe2 C24 -99.1(3) no
Te1 Fe1 Fe2 C24 171.94(16) no
C19 Fe1 Fe2 Te1 89.0(2) no
C19 Fe1 Fe2 C22 119.6(4) no
Te2 Fe1 Fe2 C22 -60.8(4) no
Te2 Fe1 Fe2 Te1 -91.43(2) no
C19 Fe1 Fe2 C23 -5.4(3) no
C20 Fe1 Fe2 C22 -9.5(6) no
C19 Fe1 Fe2 Te2 -179.6(2) no
Te2 Fe1 Fe2 C24 80.50(16) no
C21 Fe1 Fe2 Te2 -85.33(17) no
C20 Fe1 Fe2 Te2 51.3(5) no
C20 Fe1 Fe2 Te1 -40.1(5) no
Te2 Fe1 Fe2 C23 174.2(2) no
C5 C1 C2 C3 -0.5(4) no
C2 C1 C6 C9 -144.9(4) no
C6 C1 C5 Nb1 -129.7(4) no
C5 C1 C6 C9 51.5(5) no
C2 C1 C6 C8 95.4(5) no
C6 C1 C2 Nb1 128.8(4) no
C6 C1 C5 C4 167.3(4) no
C5 C1 C6 C7 175.0(4) no
Nb1 C1 C5 C4 -63.0(2) no
C5 C1 C6 C8 -68.2(6) no
Nb1 C1 C6 C8 -166.7(4) no
C5 C1 C2 Nb1 -65.1(2) no
Nb1 C1 C6 C9 -47.0(7) no
Nb1 C1 C2 C3 64.6(3) no
C6 C1 C2 C3 -166.5(4) no
C2 C1 C5 C4 0.8(4) no
Nb1 C1 C6 C7 76.5(6) no
C2 C1 C6 C7 -21.4(6) no
C2 C1 C5 Nb1 63.8(2) no
Nb1 C2 C3 C4 66.2(3) no
C1 C2 C3 C4 0.0(5) no
C1 C2 C3 Nb1 -66.2(3) no
Nb1 C3 C4 C5 66.6(2) no
C2 C3 C4 Nb1 -66.1(3) no
C2 C3 C4 C5 0.5(5) no
C3 C4 C5 C1 -0.8(4) no
Nb1 C4 C5 C1 64.2(2) no
C3 C4 C5 Nb1 -65.0(3) no
Nb1 C10 C15 C17 56.5(7) no
C15 C10 C14 C13 165.9(4) no
C11 C10 C14 Nb1 63.5(3) no
Nb1 C10 C14 C13 -65.4(3) no
C15 C10 C11 C12 -167.3(4) no
Nb1 C10 C11 C12 64.7(3) no
C15 C10 C14 Nb1 -128.7(4) no
Nb1 C10 C15 C18 175.0(3) no
C14 C10 C11 Nb1 -64.2(3) no
C14 C10 C11 C12 0.5(4) no
C11 C10 C14 C13 -1.9(4) no
C15 C10 C11 Nb1 128.0(4) no
Nb1 C10 C15 C16 -66.8(5) no
C11 C10 C15 C17 -40.3(7) no
C11 C10 C15 C18 78.2(5) no
C14 C10 C15 C18 -87.1(6) no
C14 C10 C15 C17 154.4(5) no
C11 C10 C15 C16 -163.6(4) no
C14 C10 C15 C16 31.1(6) no
C10 C11 C12 Nb1 -66.3(3) no
C10 C11 C12 C13 1.1(5) no
Nb1 C11 C12 C13 67.4(3) no
Nb1 C12 C13 C14 64.1(3) no
C11 C12 C13 Nb1 -66.4(3) no
C11 C12 C13 C14 -2.3(5) no
C12 C13 C14 Nb1 -63.0(3) no
Nb1 C13 C14 C10 65.6(3) no
C12 C13 C14 C10 2.6(5) no
C35 C30 C31 C32 0.7(9) no
C36 C30 C31 C32 -178.8(6) no
C31 C30 C35 C34 -0.4(9) no
C36 C30 C35 C34 179.1(6) no
C30 C31 C32 C33 0.4(9) no
C31 C32 C33 C34 -1.7(9) no
C32 C33 C34 C35 1.9(10) no
C33 C34 C35 C30 -0.8(10) no
